data_7056100
loop_
_publ_author_name
'Shreeve, Jean'ne M.'
'Kumar, Dheeraj'
'Imler, Gregory H.'
'Parrish, Damon A.'

_publ_section_title
;
 Resolving Synthetic Challenges Faced in the Syntheses of Asymmetric
 N,N&#x2019;-Ethylene-Bridged Energetic Compounds
;
_journal_name_full 'New J. Chem.'
_journal_paper_doi 10.1039/C7NJ00327G
_journal_year 2017
_chemical_formula_moiety 'C6 H4 N13 Na O6'
_chemical_formula_sum 'C6 H4 N13 Na O6'
_chemical_formula_weight 377.21
_space_group_crystal_system monoclinic
_space_group_IT_number 14
_space_group_name_Hall '-P 2ybc'
_space_group_name_H-M_alt 'P 1 21/c 1'
_symmetry_space_group_name_Hall '-P 2ybc'
_symmetry_space_group_name_H-M 'P 1 21/c 1'
_atom_sites_solution_hydrogens geom
_audit_block_doi 10.5517/ccdc.csd.cc1mhn1t
_audit_creation_method SHELXL-2014/7
_audit_update_record
;
2016-09-16 deposited with the CCDC.
2017-04-17 downloaded from the CCDC.
;
_cell_angle_alpha 90
_cell_angle_beta 100.699(5)
_cell_angle_gamma 90
_cell_formula_units_Z 8
_cell_length_a 29.426(4)
_cell_length_b 8.4217(11)
_cell_length_c 11.1029(14)
_cell_measurement_reflns_used 2605
_cell_measurement_temperature 150(2)
_cell_measurement_theta_max 22.479
_cell_measurement_theta_min 2.519
_cell_volume 2703.7(6)
_computing_cell_refinement 'Bruker APEX3 v2015.5-2 (Bruker, 2015)'
_computing_data_collection 'Bruker APEX3 v2015.5-2 (Bruker, 2015)'
_computing_data_reduction
;
Bruker SAINT v8.34A (Bruker, 2013), Bruker XPREP v2014/2 (Bruker, 2014)
;
_computing_molecular_graphics 'Bruker SHELXTL v2014/7 (Bruker, 2014)'
_computing_publication_material 'Bruker SHELXTL v2014/7 (Bruker, 2014)'
_computing_structure_refinement 'SHELXL-2014/7 (Sheldrick, 2014)'
_computing_structure_solution 'Bruker SHELXTL v2014/7 (Bruker, 2014)'
_diffrn_ambient_temperature 150(2)
_diffrn_measured_fraction_theta_full 0.999
_diffrn_measured_fraction_theta_max 0.994
_diffrn_measurement_device_type 'Bruker SMART APEX II CCD'
_diffrn_measurement_method '\w scans'
_diffrn_radiation_monochromator graphite
_diffrn_radiation_source 'fine focus sealed tube'
_diffrn_radiation_type MoK\a
_diffrn_radiation_wavelength 0.71073
_diffrn_reflns_av_R_equivalents 0.1500
_diffrn_reflns_av_unetI/netI 0.1197
_diffrn_reflns_Laue_measured_fraction_full 0.999
_diffrn_reflns_Laue_measured_fraction_max 0.994
_diffrn_reflns_limit_h_max 35
_diffrn_reflns_limit_h_min -35
_diffrn_reflns_limit_k_max 10
_diffrn_reflns_limit_k_min -10
_diffrn_reflns_limit_l_max 13
_diffrn_reflns_limit_l_min -12
_diffrn_reflns_number 22925
_diffrn_reflns_point_group_measured_fraction_full 0.999
_diffrn_reflns_point_group_measured_fraction_max 0.994
_diffrn_reflns_theta_full 25.242
_diffrn_reflns_theta_max 25.366
_diffrn_reflns_theta_min 0.704
_exptl_absorpt_coefficient_mu 0.189
_exptl_absorpt_correction_T_max 0.7452
_exptl_absorpt_correction_T_min 0.5716
_exptl_absorpt_correction_type multi-scan
_exptl_absorpt_process_details 'SADABS v2014/5 (Bruker, 2008)'
_exptl_crystal_colour 'clear colorless'
_exptl_crystal_density_diffrn 1.853
_exptl_crystal_description plate
_exptl_crystal_F_000 1520
_exptl_crystal_size_max 0.288
_exptl_crystal_size_mid 0.200
_exptl_crystal_size_min 0.005
_refine_diff_density_max 0.562
_refine_diff_density_min -0.534
_refine_diff_density_rms 0.107
_refine_ls_extinction_method none
_refine_ls_goodness_of_fit_ref 1.032
_refine_ls_hydrogen_treatment constr
_refine_ls_matrix_type full
_refine_ls_number_parameters 470
_refine_ls_number_reflns 4937
_refine_ls_number_restraints 408
_refine_ls_restrained_S_all 1.001
_refine_ls_R_factor_all 0.1383
_refine_ls_R_factor_gt 0.0765
_refine_ls_shift/su_max 0.001
_refine_ls_shift/su_mean 0.000
_refine_ls_structure_factor_coef Fsqd
_refine_ls_weighting_details 'w=1/[\s^2^(Fo^2^)+(0.0771P)^2^+9.8937P] where P=(Fo^2^+2Fc^2^)/3'
_refine_ls_weighting_scheme calc
_refine_ls_wR_factor_gt 0.1766
_refine_ls_wR_factor_ref 0.2025
_reflns_Friedel_coverage 0.000
_reflns_number_gt 3092
_reflns_number_total 4937
_reflns_threshold_expression 'I > 2\s(I)'
_cod_data_source_file c7nj00327g2.cif
_cod_data_source_block shrv444
_cod_database_code 7056100
_shelx_shelxl_version_number 2014/7
_shelx_space_group_comment
;
The symmetry employed for this shelxl refinement is uniquely defined
by the following loop, which should always be used as a source of
symmetry information in preference to the above space-group names.
They are only intended as comments.
;
_shelx_estimated_absorpt_t_min 0.948
_shelx_estimated_absorpt_t_max 0.999

loop_
_space_group_symop_operation_xyz
'x, y, z'
'-x, y+1/2, -z+1/2'
'-x, -y, -z'
'x, -y-1/2, z-1/2'

loop_
_atom_site_label
_atom_site_type_symbol
_atom_site_fract_x
_atom_site_fract_y
_atom_site_fract_z
_atom_site_U_iso_or_equiv
_atom_site_adp_type
_atom_site_occupancy
_atom_site_site_symmetry_order
_atom_site_calc_flag
_atom_site_refinement_flags_posn
_atom_site_refinement_flags_adp
N1 N 0.7774(3) 0.7019(9) 1.0285(9) 0.050(2) Uani 1 1 d . U
N2 N 0.8030(3) 0.6307(8) 0.9836(7) 0.0291(17) Uani 1 1 d . U
N3 N 0.8360(2) 0.5808(8) 0.9373(7) 0.0285(17) Uani 1 1 d . U
C4 C 0.8347(3) 0.4320(9) 0.8832(8) 0.0217(17) Uani 1 1 d . U
C5 C 0.8206(3) 0.2774(9) 0.9057(8) 0.0221(17) Uani 1 1 d . U
N6 N 0.7953(2) 0.2370(9) 1.0017(7) 0.0300(17) Uani 1 1 d . U
O7 O 0.7934(2) 0.0963(7) 1.0298(6) 0.0419(17) Uani 1 1 d . U
O8 O 0.7794(2) 0.3465(7) 1.0533(6) 0.0346(15) Uani 1 1 d . U
C9 C 0.8393(3) 0.1845(8) 0.8245(8) 0.0191(16) Uani 1 1 d . U
N10 N 0.8360(3) 0.0140(8) 0.8040(7) 0.0303(17) Uani 1 1 d . U
O11 O 0.8706(2) -0.0496(7) 0.7773(9) 0.055(2) Uani 1 1 d . U
O12 O 0.7994(2) -0.0503(7) 0.8105(7) 0.0476(19) Uani 1 1 d . U
N13 N 0.8619(2) 0.2654(7) 0.7536(7) 0.0191(15) Uani 1 1 d . U
N14 N 0.8573(2) 0.4197(7) 0.7895(6) 0.0164(14) Uani 1 1 d . U
C15 C 0.8815(3) 0.5463(8) 0.7351(8) 0.0203(17) Uani 1 1 d . U
H15A H 0.8672 0.6500 0.7479 0.024 Uiso 1 1 calc R U
H15B H 0.8778 0.5284 0.6457 0.024 Uiso 1 1 calc R U
C16 C 0.9316(3) 0.5515(8) 0.7900(7) 0.0159(16) Uani 1 1 d . U
H16B H 0.9458 0.4478 0.7772 0.019 Uiso 1 1 calc R U
H16A H 0.9469 0.6335 0.7474 0.019 Uiso 1 1 calc R U
N17 N 0.9398(2) 0.5867(7) 0.9198(6) 0.0172(14) Uani 1 1 d . U
N18 N 0.9440(2) 0.7394(7) 0.9627(7) 0.0205(15) Uani 1 1 d . U
N19 N 0.9520(3) 0.7282(8) 1.0795(8) 0.0313(18) Uani 1 1 d . U
N20 N 0.9530(2) 0.5729(7) 1.1193(7) 0.0247(16) Uani 1 1 d . U
C21 C 0.9462(3) 0.4882(8) 1.0158(8) 0.0169(16) Uani 1 1 d . U
N22 N 0.9430(2) 0.3279(7) 0.9876(6) 0.0219(16) Uani 1 1 d . U
N23 N 0.9583(2) 0.2334(7) 1.0810(7) 0.0196(14) Uani 1 1 d . U
O24 O 0.9715(2) 0.2722(6) 1.1876(6) 0.0271(14) Uani 1 1 d . U
O25 O 0.9600(2) 0.0851(6) 1.0513(6) 0.0287(14) Uani 1 1 d . U
Na26 Na 0.96252(13) 0.0211(4) 0.8362(3) 0.0369(10) Uani 1 1 d . U
N27 N 0.7492(3) -0.1048(10) 0.2320(8) 0.045(2) Uani 1 1 d . U
N28 N 0.7173(3) -0.0690(8) 0.1691(7) 0.0317(18) Uani 1 1 d . U
N29 N 0.6786(3) -0.0546(8) 0.1004(8) 0.0317(18) Uani 1 1 d . U
C30 C 0.6706(2) 0.0867(9) 0.0341(8) 0.0196(16) Uani 1 1 d . U
C31 C 0.6790(3) 0.2486(9) 0.0625(8) 0.0176(16) Uani 1 1 d . U
N32 N 0.7002(2) 0.3150(9) 0.1751(7) 0.0268(15) Uani 1 1 d . U
O33 O 0.6954(2) 0.4600(7) 0.1862(6) 0.0386(16) Uani 1 1 d . U
O34 O 0.7197(2) 0.2275(8) 0.2531(6) 0.0360(15) Uani 1 1 d . U
C35 C 0.6560(3) 0.3234(9) -0.0416(8) 0.0208(17) Uani 1 1 d . U
N36 N 0.6529(3) 0.4918(7) -0.0750(7) 0.0255(15) Uani 1 1 d . U
O37 O 0.6886(2) 0.5674(7) -0.0634(8) 0.0457(18) Uani 1 1 d . U
O38 O 0.6152(2) 0.5462(6) -0.1201(6) 0.0306(15) Uani 1 1 d . U
N39 N 0.6351(2) 0.2284(7) -0.1279(7) 0.0181(15) Uani 1 1 d . U
N40 N 0.6452(2) 0.0804(7) -0.0766(7) 0.0180(14) Uani 1 1 d . U
C41 C 0.6230(3) -0.0575(8) -0.1407(8) 0.0174(17) Uani 1 1 d . U
H41B H 0.6377 -0.1550 -0.1017 0.021 Uiso 1 1 calc R U
H41A H 0.6277 -0.0556 -0.2267 0.021 Uiso 1 1 calc R U
C42 C 0.5723(3) -0.0629(8) -0.1398(7) 0.0136(15) Uani 1 1 d . U
H42A H 0.5583 0.0402 -0.1692 0.016 Uiso 1 1 calc R U
H42B H 0.5579 -0.1460 -0.1976 0.016 Uiso 1 1 calc R U
N43 N 0.5620(2) -0.0956(6) -0.0192(6) 0.0127(13) Uani 1 1 d . U
N44 N 0.5520(2) -0.2430(7) 0.0122(6) 0.0141(14) Uani 1 1 d . U
N45 N 0.5388(2) -0.2311(7) 0.1198(6) 0.0155(14) Uani 1 1 d . U
N46 N 0.5401(2) -0.0728(7) 0.1574(6) 0.0193(15) Uani 1 1 d . U
C47 C 0.5541(2) 0.0095(8) 0.0698(7) 0.0106(14) Uani 1 1 d . U
N48 N 0.5611(2) 0.1659(7) 0.0467(6) 0.0161(14) Uani 1 1 d . U
N49 N 0.54492(19) 0.2674(7) 0.1142(6) 0.0125(13) Uani 1 1 d . U
O50 O 0.54537(19) 0.4128(6) 0.0836(5) 0.0226(13) Uani 1 1 d . U
O51 O 0.52822(17) 0.2339(5) 0.2100(5) 0.0157(12) Uani 1 1 d . U
Na52 Na 0.52877(12) 0.4709(3) -0.1366(3) 0.0252(8) Uani 1 1 d . U

loop_
_atom_site_aniso_label
_atom_site_aniso_U_11
_atom_site_aniso_U_22
_atom_site_aniso_U_33
_atom_site_aniso_U_23
_atom_site_aniso_U_13
_atom_site_aniso_U_12
N1 0.062(5) 0.042(5) 0.056(6) -0.014(4) 0.033(5) 0.001(4)
N2 0.038(4) 0.035(4) 0.015(4) -0.005(3) 0.007(3) 0.001(3)
N3 0.037(4) 0.022(3) 0.031(4) -0.003(3) 0.016(3) 0.000(3)
C4 0.019(4) 0.024(3) 0.022(4) 0.003(3) 0.001(3) 0.002(3)
C5 0.021(4) 0.022(3) 0.022(4) 0.005(3) 0.002(3) 0.001(3)
N6 0.033(4) 0.035(3) 0.021(4) 0.003(3) 0.004(3) -0.006(3)
O7 0.056(4) 0.035(3) 0.035(4) 0.010(3) 0.009(3) -0.014(3)
O8 0.037(4) 0.041(3) 0.029(4) -0.002(3) 0.016(3) -0.002(3)
C9 0.020(4) 0.014(3) 0.021(4) 0.001(2) -0.004(3) -0.003(2)
N10 0.035(4) 0.014(3) 0.039(5) 0.002(3) 0.000(3) 0.000(2)
O11 0.057(4) 0.022(3) 0.088(6) -0.003(4) 0.020(4) 0.004(3)
O12 0.047(4) 0.029(3) 0.066(5) -0.002(3) 0.008(4) -0.014(3)
N13 0.020(3) 0.015(3) 0.020(4) -0.004(2) -0.001(3) -0.003(2)
N14 0.021(3) 0.011(3) 0.017(3) 0.002(2) 0.002(3) -0.002(2)
C15 0.035(4) 0.007(3) 0.019(4) 0.003(3) 0.006(3) -0.003(3)
C16 0.026(4) 0.013(3) 0.011(4) 0.005(3) 0.008(3) -0.003(3)
N17 0.029(4) 0.006(3) 0.016(3) 0.002(2) 0.003(2) 0.003(2)
N18 0.025(4) 0.011(3) 0.026(3) -0.005(2) 0.005(3) 0.002(2)
N19 0.054(5) 0.015(3) 0.025(4) 0.000(3) 0.009(3) 0.006(3)
N20 0.042(4) 0.014(3) 0.019(3) -0.001(2) 0.006(3) 0.002(3)
C21 0.024(4) 0.013(3) 0.014(3) -0.001(2) 0.006(3) 0.000(3)
N22 0.032(4) 0.010(3) 0.023(4) -0.004(2) 0.003(3) 0.002(2)
N23 0.025(4) 0.009(3) 0.025(3) 0.003(2) 0.005(3) 0.000(2)
O24 0.037(3) 0.019(3) 0.022(3) 0.002(2) -0.004(3) -0.004(2)
O25 0.049(4) 0.009(2) 0.029(3) 0.005(2) 0.011(3) 0.000(2)
Na26 0.062(3) 0.0262(18) 0.023(2) -0.0008(15) 0.0074(18) 0.0061(16)
N27 0.047(5) 0.049(5) 0.037(5) -0.002(4) 0.003(4) 0.019(4)
N28 0.039(4) 0.035(4) 0.022(4) -0.003(3) 0.009(3) 0.014(3)
N29 0.035(4) 0.025(3) 0.034(4) 0.010(3) 0.003(3) 0.008(3)
C30 0.012(4) 0.021(3) 0.027(4) 0.002(3) 0.006(3) 0.003(2)
C31 0.011(3) 0.021(3) 0.023(3) -0.004(2) 0.009(3) 0.001(3)
N32 0.013(3) 0.043(3) 0.027(4) -0.008(3) 0.010(3) 0.000(3)
O33 0.037(4) 0.036(3) 0.046(4) -0.016(3) 0.014(3) -0.003(3)
O34 0.025(3) 0.059(4) 0.025(4) -0.006(3) 0.009(3) 0.004(3)
C35 0.021(4) 0.016(3) 0.027(4) -0.002(2) 0.010(3) -0.003(2)
N36 0.023(3) 0.019(3) 0.036(4) -0.007(3) 0.010(3) -0.002(2)
O37 0.027(3) 0.029(3) 0.082(6) 0.004(3) 0.013(3) -0.005(2)
O38 0.032(3) 0.015(3) 0.043(4) -0.001(3) 0.003(3) 0.003(2)
N39 0.020(3) 0.014(3) 0.021(4) -0.004(2) 0.006(3) -0.001(2)
N40 0.019(3) 0.015(3) 0.021(3) 0.001(2) 0.006(3) -0.002(2)
C41 0.028(4) 0.012(3) 0.014(4) 0.002(3) 0.007(3) -0.004(3)
C42 0.027(4) 0.009(3) 0.005(3) -0.001(3) 0.005(3) -0.005(3)
N43 0.020(3) 0.008(3) 0.012(3) 0.001(2) 0.007(2) -0.002(2)
N44 0.025(4) 0.010(3) 0.009(3) -0.001(2) 0.007(3) 0.001(2)
N45 0.033(4) 0.007(3) 0.008(3) 0.002(2) 0.010(3) 0.002(2)
N46 0.032(4) 0.014(3) 0.014(3) 0.001(2) 0.010(3) 0.000(2)
C47 0.007(3) 0.015(3) 0.009(3) 0.000(2) 0.001(3) -0.002(2)
N48 0.024(4) 0.010(3) 0.016(4) -0.002(2) 0.007(3) -0.002(2)
N49 0.013(3) 0.012(3) 0.011(3) -0.001(2) 0.002(3) -0.001(2)
O50 0.039(3) 0.010(2) 0.020(3) -0.003(2) 0.007(3) -0.002(2)
O51 0.0168(14) 0.0162(14) 0.0147(14) -0.0005(9) 0.0043(10) -0.0006(9)
Na52 0.038(2) 0.0250(17) 0.0144(18) 0.0009(13) 0.0088(15) 0.0018(14)

loop_
_atom_type_symbol
_atom_type_description
_atom_type_scat_dispersion_real
_atom_type_scat_dispersion_imag
_atom_type_scat_source
C C 0.0033 0.0016 'International Tables Vol C Tables 4.2.6.8 and 6.1.1.4'
N N 0.0061 0.0033 'International Tables Vol C Tables 4.2.6.8 and 6.1.1.4'
Na Na 0.0362 0.0249 'International Tables Vol C Tables 4.2.6.8 and 6.1.1.4'
O O 0.0106 0.0060 'International Tables Vol C Tables 4.2.6.8 and 6.1.1.4'
H H 0.0000 0.0000 'International Tables Vol C Tables 4.2.6.8 and 6.1.1.4'

loop_
_geom_angle_atom_site_label_1
_geom_angle_atom_site_label_2
_geom_angle_atom_site_label_3
_geom_angle
_geom_angle_site_symmetry_1
_geom_angle_site_symmetry_3
N1 N2 N3 167.3(9) . .
N2 N3 C4 121.3(7) . .
N14 C4 N3 115.4(7) . .
N14 C4 C5 105.8(7) . .
N3 C4 C5 138.3(8) . .
C9 C5 C4 104.0(7) . .
C9 C5 N6 131.9(7) . .
C4 C5 N6 123.9(8) . .
O8 N6 O7 124.5(8) . .
O8 N6 C5 117.5(7) . .
O7 N6 C5 117.9(7) . .
N13 C9 C5 113.9(7) . .
N13 C9 N10 116.4(7) . .
C5 C9 N10 129.6(7) . .
O12 N10 O11 126.7(7) . .
O12 N10 C9 117.6(7) . .
O11 N10 C9 115.6(7) . .
N10 O11 Na26 132.3(6) . .
C9 N13 N14 103.3(7) . .
C4 N14 N13 112.8(6) . .
C4 N14 C15 127.6(6) . .
N13 N14 C15 119.1(6) . .
N14 C15 C16 111.8(6) . .
N14 C15 H15A 109.3 . .
C16 C15 H15A 109.3 . .
N14 C15 H15B 109.3 . .
C16 C15 H15B 109.3 . .
H15A C15 H15B 107.9 . .
N17 C16 C15 112.5(7) . .
N17 C16 H16B 109.1 . .
C15 C16 H16B 109.1 . .
N17 C16 H16A 109.1 . .
C15 C16 H16A 109.1 . .
H16B C16 H16A 107.8 . .
C21 N17 N18 108.4(7) . .
C21 N17 C16 129.8(6) . .
N18 N17 C16 121.8(6) . .
N19 N18 N17 105.8(6) . .
N19 N18 Na26 122.9(5) . 1_565
N17 N18 Na26 128.4(5) . 1_565
N18 N19 N20 112.6(7) . .
C21 N20 N19 103.9(7) . .
C21 N20 Na26 129.2(5) . 4_566
N19 N20 Na26 126.9(5) . 4_566
N17 C21 N20 109.4(6) . .
N17 C21 N22 115.6(7) . .
N20 C21 N22 135.0(7) . .
N23 N22 C21 114.3(7) . .
O24 N23 O25 119.0(7) . .
O24 N23 N22 127.1(6) . .
O25 N23 N22 113.9(7) . .
N23 O24 Na26 142.2(5) . 4_566
N23 O25 Na26 117.9(5) . .
N23 O25 Na26 106.6(4) . 3_757
Na26 O25 Na26 102.3(2) . 3_757
O24 Na26 O25 121.6(2) 4_565 .
O24 Na26 N20 65.3(2) 4_565 4_565
O25 Na26 N20 170.1(3) . 4_565
O24 Na26 O25 112.4(2) 4_565 3_757
O25 Na26 O25 77.7(2) . 3_757
N20 Na26 O25 106.9(2) 4_565 3_757
O24 Na26 O11 102.7(3) 4_565 .
O25 Na26 O11 94.2(3) . .
N20 Na26 O11 76.8(3) 4_565 .
O25 Na26 O11 142.9(2) 3_757 .
O24 Na26 N18 167.3(3) 4_565 1_545
O25 Na26 N18 70.3(2) . 1_545
N20 Na26 N18 102.3(2) 4_565 1_545
O25 Na26 N18 72.7(2) 3_757 1_545
O11 Na26 N18 70.5(2) . 1_545
O24 Na26 Na26 125.5(2) 4_565 3_757
O25 Na26 Na26 39.65(15) . 3_757
N20 Na26 Na26 144.2(2) 4_565 3_757
O25 Na26 Na26 38.04(15) 3_757 3_757
O11 Na26 Na26 124.6(3) . 3_757
N18 Na26 Na26 66.00(18) 1_545 3_757
N27 N28 N29 169.3(10) . .
N28 N29 C30 116.8(7) . .
N40 C30 N29 118.0(7) . .
N40 C30 C31 107.1(7) . .
N29 C30 C31 134.4(8) . .
C35 C31 N32 129.1(7) . .
C35 C31 C30 102.5(7) . .
N32 C31 C30 127.9(8) . .
O34 N32 O33 125.7(8) . .
O34 N32 C31 118.1(7) . .
O33 N32 C31 116.2(7) . .
N39 C35 C31 115.1(7) . .
N39 C35 N36 114.0(7) . .
C31 C35 N36 130.8(7) . .
O37 N36 O38 123.4(7) . .
O37 N36 C35 118.0(7) . .
O38 N36 C35 118.4(6) . .
N36 O38 Na52 138.0(5) . .
C35 N39 N40 102.4(7) . .
C30 N40 N39 113.0(6) . .
C30 N40 C41 128.0(6) . .
N39 N40 C41 118.5(6) . .
N40 C41 C42 112.3(6) . .
N40 C41 H41B 109.1 . .
C42 C41 H41B 109.1 . .
N40 C41 H41A 109.1 . .
C42 C41 H41A 109.1 . .
H41B C41 H41A 107.9 . .
N43 C42 C41 113.0(6) . .
N43 C42 H42A 109.0 . .
C41 C42 H42A 109.0 . .
N43 C42 H42B 109.0 . .
C41 C42 H42B 109.0 . .
H42A C42 H42B 107.8 . .
N44 N43 C47 109.5(6) . .
N44 N43 C42 120.7(6) . .
C47 N43 C42 129.2(6) . .
N45 N44 N43 106.3(5) . .
N45 N44 Na52 119.6(4) . 1_545
N43 N44 Na52 131.0(5) . 1_545
N44 N45 N46 110.2(5) . .
N44 N45 Na52 109.1(4) . 3_655
N46 N45 Na52 129.3(4) . 3_655
C47 N46 N45 106.0(6) . .
C47 N46 Na52 126.9(5) . 4_566
N45 N46 Na52 126.6(5) . 4_566
N46 C47 N48 136.4(7) . .
N46 C47 N43 108.0(6) . .
N48 C47 N43 115.6(6) . .
N49 N48 C47 116.5(6) . .
O50 N49 O51 117.3(6) . .
O50 N49 N48 117.4(6) . .
O51 N49 N48 125.3(6) . .
N49 O50 Na52 116.7(4) . .
N49 O50 Na52 104.8(4) . 3_665
Na52 O50 Na52 97.6(2) . 3_665
N49 O51 Na52 141.8(4) . 4_566
O51 Na52 O50 122.2(2) 4_565 .
O51 Na52 N46 65.7(2) 4_565 4_565
O50 Na52 N46 159.5(2) . 4_565
O51 Na52 O50 122.7(2) 4_565 3_665
O50 Na52 O50 82.4(2) . 3_665
N46 Na52 O50 109.9(2) 4_565 3_665
O51 Na52 O38 95.9(2) 4_565 .
O50 Na52 O38 88.1(2) . .
N46 Na52 O38 71.8(2) 4_565 .
O50 Na52 O38 139.2(2) 3_665 .
O51 Na52 N45 68.27(19) 4_565 3_655
O50 Na52 N45 78.8(2) . 3_655
N46 Na52 N45 120.6(2) 4_565 3_655
O50 Na52 N45 67.84(18) 3_665 3_655
O38 Na52 N45 148.4(2) . 3_655
O51 Na52 N44 162.3(2) 4_565 1_565
O50 Na52 N44 67.64(19) . 1_565
N46 Na52 N44 100.1(2) 4_565 1_565
O50 Na52 N44 71.03(19) 3_665 1_565
O38 Na52 N44 68.7(2) . 1_565
N45 Na52 N44 129.4(2) 3_655 1_565
O51 Na52 Na52 135.49(19) 4_565 3_665
O50 Na52 Na52 42.25(14) . 3_665
N46 Na52 Na52 147.1(2) 4_565 3_665
O50 Na52 Na52 40.14(14) 3_665 3_665
O38 Na52 Na52 119.5(2) . 3_665
N45 Na52 Na52 67.56(16) 3_655 3_665
N44 Na52 Na52 62.09(15) 1_565 3_665

loop_
_geom_bond_atom_site_label_1
_geom_bond_atom_site_label_2
_geom_bond_distance
_geom_bond_site_symmetry_2
N1 N2 1.147(10) .
N2 N3 1.254(9) .
N3 C4 1.388(10) .
C4 N14 1.339(11) .
C4 C5 1.402(11) .
C5 C9 1.382(12) .
C5 N6 1.449(11) .
N6 O8 1.225(9) .
N6 O7 1.229(9) .
C9 N13 1.310(10) .
C9 N10 1.454(10) .
N10 O12 1.221(9) .
N10 O11 1.234(9) .
O11 Na26 2.728(8) .
N13 N14 1.374(9) .
N14 C15 1.472(10) .
C15 C16 1.489(11) .
C15 H15A 0.9900 .
C15 H15B 0.9900 .
C16 N17 1.446(10) .
C16 H16B 0.9900 .
C16 H16A 0.9900 .
N17 C21 1.336(10) .
N17 N18 1.369(8) .
N18 N19 1.278(10) .
N18 Na26 2.860(8) 1_565
N19 N20 1.379(9) .
N20 C21 1.336(10) .
N20 Na26 2.501(8) 4_566
C21 N22 1.385(10) .
N22 N23 1.318(9) .
N23 O24 1.219(9) .
N23 O25 1.295(8) .
O24 Na26 2.447(7) 4_566
O25 Na26 2.462(7) .
O25 Na26 2.549(7) 3_757
Na26 O24 2.447(7) 4_565
Na26 N20 2.501(8) 4_565
Na26 O25 2.549(7) 3_757
Na26 N18 2.860(8) 1_545
Na26 Na26 3.904(7) 3_757
N27 N28 1.104(10) .
N28 N29 1.252(10) .
N29 C30 1.396(10) .
C30 N40 1.316(11) .
C30 C31 1.411(11) .
C31 C35 1.379(11) .
C31 N32 1.406(11) .
N32 O34 1.199(9) .
N32 O33 1.238(9) .
C35 N39 1.311(10) .
C35 N36 1.465(10) .
N36 O37 1.212(8) .
N36 O38 1.220(9) .
O38 Na52 2.594(7) .
N39 N40 1.379(9) .
N40 C41 1.453(9) .
C41 C42 1.494(11) .
C41 H41B 0.9900 .
C41 H41A 0.9900 .
C42 N43 1.452(9) .
C42 H42A 0.9900 .
C42 H42B 0.9900 .
N43 N44 1.337(8) .
N43 C47 1.379(9) .
N44 N45 1.326(9) .
N44 Na52 2.930(7) 1_545
N45 N46 1.396(8) .
N45 Na52 2.865(7) 3_655
N46 C47 1.320(9) .
N46 Na52 2.522(7) 4_566
C47 N48 1.365(9) .
N48 N49 1.286(9) .
N49 O50 1.271(8) .
N49 O51 1.282(8) .
O50 Na52 2.452(7) .
O50 Na52 2.558(6) 3_665
O51 Na52 2.422(6) 4_566
Na52 O51 2.422(6) 4_565
Na52 N46 2.522(7) 4_565
Na52 O50 2.558(6) 3_665
Na52 N45 2.865(7) 3_655
Na52 N44 2.930(7) 1_565
Na52 Na52 3.770(6) 3_665

loop_
_geom_torsion_atom_site_label_1
_geom_torsion_atom_site_label_2
_geom_torsion_atom_site_label_3
_geom_torsion_atom_site_label_4
_geom_torsion
_geom_torsion_site_symmetry_1
_geom_torsion_site_symmetry_4
N1 N2 N3 C4 -174(4) . .
N2 N3 C4 N14 148.3(8) . .
N2 N3 C4 C5 -41.4(15) . .
N14 C4 C5 C9 3.4(9) . .
N3 C4 C5 C9 -167.5(10) . .
N14 C4 C5 N6 179.2(7) . .
N3 C4 C5 N6 8.3(16) . .
C9 C5 N6 O8 -174.0(9) . .
C4 C5 N6 O8 11.5(12) . .
C9 C5 N6 O7 9.6(13) . .
C4 C5 N6 O7 -164.9(8) . .
C4 C5 C9 N13 -1.8(10) . .
N6 C5 C9 N13 -177.1(8) . .
C4 C5 C9 N10 -179.2(8) . .
N6 C5 C9 N10 5.5(15) . .
N13 C9 N10 O12 -140.3(8) . .
C5 C9 N10 O12 37.0(13) . .
N13 C9 N10 O11 37.1(11) . .
C5 C9 N10 O11 -145.5(9) . .
O12 N10 O11 Na26 -152.9(7) . .
C9 N10 O11 Na26 30.0(12) . .
C5 C9 N13 N14 -0.6(9) . .
N10 C9 N13 N14 177.2(6) . .
N3 C4 N14 N13 169.2(6) . .
C5 C4 N14 N13 -4.1(9) . .
N3 C4 N14 C15 -2.6(11) . .
C5 C4 N14 C15 -176.0(7) . .
C9 N13 N14 C4 2.9(8) . .
C9 N13 N14 C15 175.6(7) . .
C4 N14 C15 C16 94.0(9) . .
N13 N14 C15 C16 -77.5(9) . .
N14 C15 C16 N17 -62.3(8) . .
C15 C16 N17 C21 93.7(9) . .
C15 C16 N17 N18 -89.1(8) . .
C21 N17 N18 N19 -0.9(9) . .
C16 N17 N18 N19 -178.6(7) . .
C21 N17 N18 Na26 160.1(5) . 1_565
C16 N17 N18 Na26 -17.5(10) . 1_565
N17 N18 N19 N20 -0.5(10) . .
Na26 N18 N19 N20 -162.8(5) 1_565 .
N18 N19 N20 C21 1.6(9) . .
N18 N19 N20 Na26 -176.3(6) . 4_566
N18 N17 C21 N20 2.0(8) . .
C16 N17 C21 N20 179.4(8) . .
N18 N17 C21 N22 -180.0(6) . .
C16 N17 C21 N22 -2.5(12) . .
N19 N20 C21 N17 -2.1(8) . .
Na26 N20 C21 N17 175.7(5) 4_566 .
N19 N20 C21 N22 -179.7(9) . .
Na26 N20 C21 N22 -1.8(14) 4_566 .
N17 C21 N22 N23 167.2(7) . .
N20 C21 N22 N23 -15.3(13) . .
C21 N22 N23 O24 5.3(11) . .
C21 N22 N23 O25 -172.7(6) . .
O25 N23 O24 Na26 -155.8(6) . 4_566
N22 N23 O24 Na26 26.2(13) . 4_566
O24 N23 O25 Na26 -157.0(5) . .
N22 N23 O25 Na26 21.2(8) . .
O24 N23 O25 Na26 -42.7(8) . 3_757
N22 N23 O25 Na26 135.5(5) . 3_757
N27 N28 N29 C30 -173(5) . .
N28 N29 C30 N40 145.2(8) . .
N28 N29 C30 C31 -43.9(13) . .
N40 C30 C31 C35 0.1(8) . .
N29 C30 C31 C35 -171.4(8) . .
N40 C30 C31 N32 172.6(7) . .
N29 C30 C31 N32 1.0(14) . .
C35 C31 N32 O34 -177.8(8) . .
C30 C31 N32 O34 11.8(11) . .
C35 C31 N32 O33 5.0(11) . .
C30 C31 N32 O33 -165.5(7) . .
N32 C31 C35 N39 -172.4(7) . .
C30 C31 C35 N39 -0.1(9) . .
N32 C31 C35 N36 11.3(14) . .
C30 C31 C35 N36 -176.3(8) . .
N39 C35 N36 O37 -127.0(8) . .
C31 C35 N36 O37 49.3(12) . .
N39 C35 N36 O38 48.5(10) . .
C31 C35 N36 O38 -135.2(9) . .
O37 N36 O38 Na52 -166.7(6) . .
C35 N36 O38 Na52 18.0(12) . .
C31 C35 N39 N40 0.0(9) . .
N36 C35 N39 N40 176.9(6) . .
N29 C30 N40 N39 173.0(7) . .
C31 C30 N40 N39 -0.1(8) . .
N29 C30 N40 C41 1.2(11) . .
C31 C30 N40 C41 -172.0(7) . .
C35 N39 N40 C30 0.1(8) . .
C35 N39 N40 C41 172.8(7) . .
C30 N40 C41 C42 102.3(9) . .
N39 N40 C41 C42 -69.1(8) . .
N40 C41 C42 N43 -69.6(8) . .
C41 C42 N43 N44 -97.3(7) . .
C41 C42 N43 C47 93.4(9) . .
C47 N43 N44 N45 -1.2(8) . .
C42 N43 N44 N45 -172.4(6) . .
C47 N43 N44 Na52 158.1(5) . 1_545
C42 N43 N44 Na52 -13.1(9) . 1_545
N43 N44 N45 N46 0.6(8) . .
Na52 N44 N45 N46 -161.5(4) 1_545 .
N43 N44 N45 Na52 148.0(4) . 3_655
Na52 N44 N45 Na52 -14.1(6) 1_545 3_655
N44 N45 N46 C47 0.2(8) . .
Na52 N45 N46 C47 -138.7(5) 3_655 .
N44 N45 N46 Na52 -172.0(5) . 4_566
Na52 N45 N46 Na52 49.1(8) 3_655 4_566
N45 N46 C47 N48 177.4(8) . .
Na52 N46 C47 N48 -10.5(13) 4_566 .
N45 N46 C47 N43 -0.9(8) . .
Na52 N46 C47 N43 171.3(4) 4_566 .
N44 N43 C47 N46 1.3(8) . .
C42 N43 C47 N46 171.6(7) . .
N44 N43 C47 N48 -177.3(6) . .
C42 N43 C47 N48 -7.0(11) . .
N46 C47 N48 N49 -12.2(13) . .
N43 C47 N48 N49 166.0(6) . .
C47 N48 N49 O50 -170.5(6) . .
C47 N48 N49 O51 9.3(10) . .
O51 N49 O50 Na52 -142.3(5) . .
N48 N49 O50 Na52 37.5(7) . .
O51 N49 O50 Na52 -35.7(6) . 3_665
N48 N49 O50 Na52 144.1(5) . 3_665
O50 N49 O51 Na52 -159.5(5) . 4_566
N48 N49 O51 Na52 20.7(11) . 4_566
